data_2005704
loop_
_publ_author_name
'Koskinen, J.'
'Koskinen, M.'
'Mutikainen, I.'
'Mannfors, B.'
'Elo, H.'

_publ_section_title
;
 Ethylmethylglyoxal Bis(amidinohydrazonium) Dichloride--Water (1/2)
;
_journal_issue 12
_journal_name_full 'Acta Crystallographica Section C'
_journal_page_first 3167
_journal_page_last 3169
_journal_paper_doi 10.1107/S0108270196009535
_journal_volume 52
_journal_year 1996
_chemical_formula_iupac 'C7 H18 N8 2+ , 2Cl - , 2H2 O'
_chemical_formula_sum 'C7 H22 Cl2 N8 O2'
_chemical_formula_weight 321.23
_space_group_IT_number 14
_symmetry_cell_setting 'monoclinic, No. 14'
_symmetry_space_group_name_Hall '-P 2ybc'
_symmetry_space_group_name_H-M 'P 1 21/c 1'
_audit_creation_method SHELXL
_cell_angle_alpha 90.00
_cell_angle_beta 105.03(3)
_cell_angle_gamma 90.00
_cell_formula_units_Z 4
_cell_length_a 14.945(3)
_cell_length_b 11.416(2)
_cell_length_c 9.674(2)
_cell_measurement_reflns_used 25
_cell_measurement_temperature 193(2)
_cell_measurement_theta_max 8.0
_cell_measurement_theta_min 3.0
_cell_volume 1594.0(6)
_computing_cell_refinement 'Rigaku AFC-7S software'
_computing_data_collection 'AFC-7S Software (Molecular Structure Corporation, 1993)'
_computing_data_reduction 'TEXSAN (Molecular Structure Corporation, 1993)'
_computing_molecular_graphics SHELXTL/PC
_computing_publication_material SHELXL93
_computing_structure_refinement 'SHELXL93 (Sheldrick, 1993)'
_computing_structure_solution 'SHELXTL/PC (Sheldrick, 1990)'
_diffrn_ambient_temperature 193(2)
_diffrn_measurement_device 'Rigaku AFC-7S'
_diffrn_measurement_method \w/2\q
_diffrn_radiation_monochromator graphite
_diffrn_radiation_source 'fine-focus sealed tube'
_diffrn_radiation_type MoK\a
_diffrn_radiation_wavelength 0.71073
_diffrn_reflns_av_R_equivalents 0.0000
_diffrn_reflns_av_sigmaI/netI 0.0736
_diffrn_reflns_limit_h_max 17
_diffrn_reflns_limit_h_min -17
_diffrn_reflns_limit_k_max 0
_diffrn_reflns_limit_k_min -13
_diffrn_reflns_limit_l_max 11
_diffrn_reflns_limit_l_min 0
_diffrn_reflns_number 2312
_diffrn_reflns_theta_max 25.01
_diffrn_reflns_theta_min 2.82
_diffrn_standards_decay_% 0.0
_diffrn_standards_interval_count 200
_diffrn_standards_number 3
_exptl_absorpt_coefficient_mu 0.420
_exptl_absorpt_correction_type none
_exptl_crystal_colour colorless
_exptl_crystal_density_diffrn 1.339
_exptl_crystal_density_meas 1.32(1)
_exptl_crystal_density_method flotation
_exptl_crystal_description prismatic
_exptl_crystal_F_000 680
_exptl_crystal_size_max 0.30
_exptl_crystal_size_mid 0.20
_exptl_crystal_size_min 0.15
_refine_diff_density_max 0.528
_refine_diff_density_min -0.355
_refine_ls_extinction_coef none
_refine_ls_extinction_method none
_refine_ls_goodness_of_fit_all 0.944
_refine_ls_goodness_of_fit_obs 1.025
_refine_ls_hydrogen_treatment 'H atoms: riding model for methyl and ethyl H'
_refine_ls_matrix_type full
_refine_ls_number_parameters 213
_refine_ls_number_reflns 2286
_refine_ls_number_restraints 0
_refine_ls_restrained_S_all 1.008
_refine_ls_restrained_S_obs 1.025
_refine_ls_R_factor_all 0.1126
_refine_ls_R_factor_obs 0.0696
_refine_ls_shift/esd_max 0.024
_refine_ls_shift/esd_mean 0.001
_refine_ls_structure_factor_coef Fsqd
_refine_ls_weighting_details 'w = 1/[\s^2^(Fo^2^)+(0.1165P)^2^] where P=(Fo^2^+2Fc^2^)/3'
_refine_ls_weighting_scheme calc
_refine_ls_wR_factor_all 0.2017
_refine_ls_wR_factor_obs 0.1666
_reflns_number_observed 1712
_reflns_number_total 2312
_reflns_observed_criterion F^2^>2\s(F^2^)
_cod_data_source_file ab1391.cif
_cod_data_source_block em2
_cod_depositor_comments
;
The following automatic conversions were performed:

'_refine_ls_weighting_scheme' value 'calc w =
1/[\s^2^(Fo^2^)+(0.1165P)^2^] where P=(Fo^2^+2Fc^2^)/3' was changed
to 'calc'. New tag '_refine_ls_weighting_details' was created. The
value of the new tag was set to 'w = 1/[\s^2^(Fo^2^)+(0.1165P)^2^]
where P=(Fo^2^+2Fc^2^)/3'.

Automatic conversion script
Id: cif_fix_values 3143 2015-03-26 13:38:13Z robertas 
;
_cod_original_cell_volume 1594.0(5)
_cod_original_sg_symbol_H-M 'P 21/c'
_cod_database_code 2005704

loop_
_symmetry_equiv_pos_as_xyz
'x, y, z'
'-x, y+1/2, -z+1/2'
'-x, -y, -z'
'x, -y-1/2, z-1/2'

loop_
_atom_site_aniso_label
_atom_site_aniso_U_11
_atom_site_aniso_U_22
_atom_site_aniso_U_33
_atom_site_aniso_U_12
_atom_site_aniso_U_13
_atom_site_aniso_U_23
Cl1 0.0559(10) 0.0355(8) 0.0595(10) 0.0061(7) 0.0344(8) -0.0029(7)
Cl2 0.0524(10) 0.0290(8) 0.0576(9) -0.0029(7) 0.0351(8) 0.0042(7)
O1 0.044(3) 0.046(3) 0.057(3) 0.005(2) 0.029(2) 0.004(3)
O2 0.055(3) 0.031(2) 0.057(3) 0.005(2) 0.034(2) 0.004(2)
N1 0.042(3) 0.021(2) 0.050(3) -0.001(2) 0.027(2) -0.003(2)
N2 0.041(3) 0.022(2) 0.044(3) -0.001(2) 0.025(2) -0.002(2)
C1 0.026(3) 0.024(3) 0.025(3) 0.003(2) 0.008(2) 0.000(2)
N3 0.040(3) 0.024(3) 0.045(3) 0.000(2) 0.028(2) -0.005(2)
N4 0.034(3) 0.028(2) 0.038(3) -0.002(2) 0.020(2) -0.003(2)
C2 0.042(4) 0.026(3) 0.040(3) 0.003(2) 0.023(3) -0.004(2)
C3 0.036(3) 0.021(3) 0.049(3) -0.005(2) 0.018(3) -0.005(2)
N5 0.035(3) 0.026(2) 0.038(3) 0.002(2) 0.019(2) -0.002(2)
N6 0.039(3) 0.020(2) 0.056(3) 0.002(2) 0.030(2) -0.001(2)
C4 0.040(3) 0.027(3) 0.038(3) 0.002(3) 0.016(3) -0.002(2)
N7 0.049(3) 0.026(3) 0.072(4) 0.004(3) 0.041(3) 0.003(3)
N8 0.065(4) 0.023(3) 0.088(4) 0.001(3) 0.055(3) -0.003(3)
C5 0.045(3) 0.023(3) 0.054(4) 0.000(3) 0.029(3) -0.010(3)
C6 0.090(6) 0.063(5) 0.066(5) -0.003(4) 0.037(4) 0.000(4)
C7 0.054(4) 0.034(4) 0.095(5) -0.007(3) 0.047(4) -0.015(3)

loop_
_atom_site_label
_atom_site_occupancy
_atom_site_fract_x
_atom_site_fract_y
_atom_site_fract_z
_atom_site_U_iso_or_equiv
_atom_site_thermal_displace_type
_atom_site_calc_flag
_atom_site_refinement_flags
_atom_site_type_symbol
Cl1 1 0.52440(11) 0.48225(13) 0.2543(2) 0.0467(5) Uani d . Cl
Cl2 1 0.97357(11) 0.20781(12) 0.2345(2) 0.0424(5) Uani d . Cl
O1 1 1.3582(3) -0.4973(4) -0.0268(5) 0.0462(12) Uani d . O
H1C 1 1.3734(52) -0.4908(67) -0.0991(73) 0.069 Uiso d . H
H1D 1 1.3954(52) -0.5051(78) 0.0348(78) 0.069 Uiso d . H
O2 1 1.1601(3) 0.7250(4) 0.0620(5) 0.0441(11) Uani d . O
H2C 1 1.1324(52) 0.7259(66) 0.1169(79) 0.066 Uiso d . H
H2D 1 1.1102(50) 0.7415(61) -0.0171(77) 0.066 Uiso d . H
N1 1 1.1859(4) 0.4765(4) 0.0597(6) 0.0349(12) Uani d . N
H1B 1 1.1878(46) 0.5449(59) 0.0709(68) 0.052 Uiso d . H
H1A 1 1.2233(45) 0.4574(60) 0.0320(71) 0.052 Uiso d . H
N2 1 1.0638(3) 0.4453(4) 0.1592(5) 0.0333(11) Uani d . N
H2B 1 1.0657(41) 0.5208(56) 0.1877(63) 0.050 Uiso d . H
H2A 1 1.0346(43) 0.3961(57) 0.1904(67) 0.050 Uiso d . H
C1 1 1.1289(3) 0.4065(4) 0.1020(5) 0.0247(11) Uani d . C
N3 1 1.1368(3) 0.2898(4) 0.0893(5) 0.0332(12) Uani d . N
H3A 1 1.1000(43) 0.2586(60) 0.1062(69) 0.050 Uiso d . H
N4 1 1.2015(3) 0.2478(4) 0.0239(5) 0.0313(11) Uani d . N
C2 1 1.2024(4) 0.1359(5) 0.0043(6) 0.0339(14) Uani d . C
C3 1 1.2770(4) 0.0934(5) -0.0588(6) 0.0338(13) Uani d . C
N5 1 1.2820(3) -0.0175(4) -0.0688(5) 0.0311(10) Uani d . N
N6 1 1.3508(3) -0.0613(4) -0.1241(6) 0.0350(12) Uani d . N
H6N 1 1.3817(45) -0.0207(60) -0.1450(67) 0.053 Uiso d . H
C4 1 1.3636(4) -0.1784(5) -0.1232(6) 0.0337(13) Uani d . C
N7 1 1.3128(4) -0.2482(5) -0.0684(7) 0.0441(14) Uani d . N
H7F 1 1.2751(53) -0.2268(66) -0.0496(81) 0.066 Uiso d . H
H7E 1 1.3227(48) -0.3256(65) -0.0577(72) 0.066 Uiso d . H
N8 1 1.4292(4) -0.2187(4) -0.1780(7) 0.052(2) Uani d . N
H8B 1 1.4372(51) -0.2971(64) -0.1909(78) 0.078 Uiso d . H
H8A 1 1.4543(54) -0.1771(68) -0.2155(82) 0.078 Uiso d . H
C5 1 1.1366(3) 0.0501(4) 0.0407(5) 0.0378(14) Uani d . C
H5B 1 1.0746(3) 0.0867(4) 0.0234(5) 0.057 Uiso calc R H
H5A 1 1.1311(3) -0.0188(4) -0.0230(5) 0.057 Uiso calc R H
C6 1 1.1669(3) 0.0113(4) 0.1905(5) 0.070(2) Uani d R C
H6A 1 1.2270(3) -0.0282(4) 0.2069(5) 0.105 Uiso calc R H
H6B 1 1.1212(3) -0.0431(4) 0.2105(5) 0.105 Uiso calc R H
H6C 1 1.1729(3) 0.0794(4) 0.2539(5) 0.105 Uiso calc R H
C7 1 1.3399(4) 0.1806(6) -0.1054(8) 0.056(2) Uani d . C
H7A 1 1.3412(25) 0.1640(25) -0.2042(18) 0.084 Uiso calc R H
H7B 1 1.4027(8) 0.1742(27) -0.0424(30) 0.084 Uiso calc R H
H7C 1 1.3164(18) 0.2602(6) -0.0996(46) 0.084 Uiso calc R H

loop_
_atom_type_symbol
_atom_type_description
_atom_type_scat_dispersion_real
_atom_type_scat_dispersion_imag
_atom_type_scat_source
C C 0.0033 0.0016 'International Tables Vol C Tables 4.2.6.8 and 6.1.1.4'
H H 0.0000 0.0000 'International Tables Vol C Tables 4.2.6.8 and 6.1.1.4'
N N 0.0061 0.0033 'International Tables Vol C Tables 4.2.6.8 and 6.1.1.4'
O O 0.0106 0.0060 'International Tables Vol C Tables 4.2.6.8 and 6.1.1.4'
Cl Cl 0.1484 0.1585 'International Tables Vol C Tables 4.2.6.8 and 6.1.1.4'

loop_
_geom_angle_atom_site_label_1
_geom_angle_atom_site_label_2
_geom_angle_atom_site_label_3
_geom_angle
_geom_angle_publ_flag
H1C O1 H1D 114.3(8) ?
H2C O2 H2D 96.2(7) ?
C1 N1 H1B 124.4(5) ?
C1 N1 H1A 124.6(6) ?
H1B N1 H1A 110.5(7) ?
C1 N2 H2B 118.9(4) ?
C1 N2 H2A 116.7(5) ?
H2B N2 H2A 121.3(6) ?
N2 C1 N1 122.6(5) yes
N2 C1 N3 117.6(5) yes
N1 C1 N3 119.8(5) yes
C1 N3 N4 118.5(4) yes
C1 N3 H3A 112.7(6) ?
N4 N3 H3A 127.7(6) ?
C2 N4 N3 116.6(4) yes
N4 C2 C3 114.9(5) yes
N4 C2 C5 125.6(5) yes
C3 C2 C5 119.6(4) yes
N5 C3 C2 114.9(5) yes
N5 C3 C7 125.3(5) yes
C2 C3 C7 119.8(5) yes
C3 N5 N6 117.2(5) yes
C4 N6 N5 118.6(4) yes
C4 N6 H6N 122.6(6) ?
N5 N6 H6N 118.4(6) ?
N7 C4 N8 121.6(5) yes
N7 C4 N6 120.7(5) yes
N8 C4 N6 117.7(5) yes
C4 N7 H7F 119.9(7) ?
C4 N7 H7E 123.5(5) ?
H7F N7 H7E 116.5(8) ?
C4 N8 H8B 122.3(5) ?
C4 N8 H8A 119.3(6) ?
H8B N8 H8A 116.9(7) ?
C6 C5 C2 112.1(3) yes
C6 C5 H5B 109.2 ?
C2 C5 H5B 109.2(3) ?
C6 C5 H5A 109.2 ?
C2 C5 H5A 109.2(3) ?
H5B C5 H5A 107.9 ?
C5 C6 H6A 109.5 ?
C5 C6 H6B 109.5 ?
H6A C6 H6B 109.5 ?
C5 C6 H6C 109.5 ?
H6A C6 H6C 109.5 ?
H6B C6 H6C 109.5 ?
C3 C7 H7A 109.5(3) ?
C3 C7 H7B 109.5(4) ?
H7A C7 H7B 109.5 ?
C3 C7 H7C 109.5(3) ?
H7A C7 H7C 109.5 ?
H7B C7 H7C 109.5 ?

loop_
_geom_bond_atom_site_label_1
_geom_bond_atom_site_label_2
_geom_bond_distance
_geom_bond_publ_flag
O1 H1C 0.79(7) ?
O1 H1D 0.71(7) ?
O2 H2C 0.75(8) ?
O2 H2D 0.94(7) ?
N1 C1 1.308(7) yes
N1 H1B 0.79(7) ?
N1 H1A 0.71(6) ?
N2 C1 1.314(6) yes
N2 H2B 0.90(6) ?
N2 H2A 0.82(6) ?
C1 N3 1.346(7) yes
N3 N4 1.372(6) yes
N3 H3A 0.71(6) ?
N4 C2 1.292(7) yes
C2 C3 1.485(7) yes
C2 C5 1.493(7) yes
C3 N5 1.274(6) yes
C3 C7 1.515(8) yes
N5 N6 1.370(6) yes
N6 C4 1.350(7) yes
N6 H6N 0.72(6) ?
C4 N7 1.305(7) yes
C4 N8 1.313(7) yes
N7 H7F 0.68(7) ?
N7 H7E 0.90(7) ?
N8 H8B 0.91(7) ?
N8 H8A 0.75(8) ?
C5 C6 1.47 yes
C5 H5B 0.99 ?
C5 H5A 0.99 ?
C6 H6A 0.98 ?
C6 H6B 0.98 ?
C6 H6C 0.98 ?
C7 H7A 0.98 ?
C7 H7B 0.98 ?
C7 H7C 0.98 ?

loop_
_cod_related_entry_id
_cod_related_entry_database
_cod_related_entry_code
1 ChemSpider 21186645
